data_7044964
loop_
_publ_author_name
'Blackaby, William J. M.'
'Sabater, Sara'
'Poulten, Rebecca C.'
'Page, Michael J.'
'Folli, Andrea'
'Krewald, Vera'
'Mahon, Mary F.'
'Murphy, Damien M.'
'Richards, Emma'
'Whittlesey, Michael K.'

_publ_section_title
;
 Mono- and dinuclear Ni(i) products formed upon bromide abstraction from
 the Ni(i) ring-expanded NHC complex [Ni(6-Mes)(PPh<sub>3</sub>)Br].
;
_journal_issue 3
_journal_name_full 'Dalton transactions (Cambridge, England : 2003)'
_journal_page_first 769
_journal_page_last 782
_journal_paper_doi 10.1039/c7dt04187j
_journal_volume 47
_journal_year 2018
_chemical_formula_moiety 'C29 H36.5 N2 Ni0.5, B C24 F20'
_chemical_formula_sum 'C53 H36.5 B F20 N2 Ni0.5'
_chemical_formula_weight 1121.50
_space_group_crystal_system monoclinic
_space_group_IT_number 15
_space_group_name_Hall '-C 2yc'
_space_group_name_H-M_alt 'C 1 2/c 1'
_symmetry_space_group_name_Hall '-C 2yc'
_symmetry_space_group_name_H-M 'C 1 2/c 1'
_atom_sites_solution_hydrogens geom
_atom_sites_solution_primary direct
_audit_creation_date 2017-10-03
_audit_creation_method
;
Olex2 1.2
(compiled 2017.08.10 svn.r3458 for OlexSys, GUI svn.r5381)
;
_audit_update_record
;
2017-10-07 deposited with the CCDC.
2017-12-04 downloaded from the CCDC.
;
_cell_angle_alpha 90
_cell_angle_beta 92.9770(10)
_cell_angle_gamma 90
_cell_formula_units_Z 8
_cell_length_a 31.5490(3)
_cell_length_b 10.3280(1)
_cell_length_c 28.8100(3)
_cell_measurement_reflns_used 88141
_cell_measurement_temperature 150.00(10)
_cell_measurement_theta_max 27.485
_cell_measurement_theta_min 2.910
_cell_volume 9374.73(16)
_computing_cell_refinement 'HKL Scalepack (Otwinowski & Minor 1997)'
_computing_data_collection 'Collect (Bruker AXS BV, 1997-2004)'
_computing_data_reduction 'Denzo & Scalepack (Otwinowski & Minor, 1997)'
_computing_molecular_graphics 'Olex2 (Dolomanov et al., 2009)'
_computing_publication_material 'Olex2 (Dolomanov et al., 2009)'
_computing_structure_refinement 'ShelXL (Sheldrick, 2015)'
_computing_structure_solution 'ShelXS (Sheldrick, 2008)'
_diffrn_ambient_temperature 150.00(10)
_diffrn_measured_fraction_theta_full 0.997
_diffrn_measured_fraction_theta_max 0.996
_diffrn_measurement_device_type '95mm CCD camera on \k-goniostat'
_diffrn_measurement_method CCD
_diffrn_radiation_type MoK\a
_diffrn_radiation_wavelength 0.71073
_diffrn_reflns_av_R_equivalents 0.0610
_diffrn_reflns_av_unetI/netI 0.0474
_diffrn_reflns_Laue_measured_fraction_full 0.997
_diffrn_reflns_Laue_measured_fraction_max 0.996
_diffrn_reflns_limit_h_max 40
_diffrn_reflns_limit_h_min -40
_diffrn_reflns_limit_k_max 13
_diffrn_reflns_limit_k_min -13
_diffrn_reflns_limit_l_max 37
_diffrn_reflns_limit_l_min -37
_diffrn_reflns_number 75915
_diffrn_reflns_point_group_measured_fraction_full 0.997
_diffrn_reflns_point_group_measured_fraction_max 0.996
_diffrn_reflns_theta_full 25.242
_diffrn_reflns_theta_max 27.436
_diffrn_reflns_theta_min 3.539
_exptl_absorpt_coefficient_mu 0.341
_exptl_absorpt_correction_T_max 0.950
_exptl_absorpt_correction_T_min 0.893
_exptl_absorpt_correction_type multi-scan
_exptl_absorpt_process_details
;
multi-scan from symmetry-related measurements 
 Sortav (Blessing 1995)
;
_exptl_crystal_colour pale-yellow
_exptl_crystal_density_diffrn 1.589
_exptl_crystal_density_method 'not measured'
_exptl_crystal_description block
_exptl_crystal_F_000 4540
_exptl_crystal_size_max 0.2
_exptl_crystal_size_mid 0.1
_exptl_crystal_size_min 0.1
_refine_diff_density_max 0.506
_refine_diff_density_min -0.300
_refine_diff_density_rms 0.059
_refine_ls_extinction_method none
_refine_ls_goodness_of_fit_ref 1.122
_refine_ls_hydrogen_treatment constr
_refine_ls_matrix_type full
_refine_ls_number_parameters 701
_refine_ls_number_reflns 10665
_refine_ls_number_restraints 0
_refine_ls_restrained_S_all 1.122
_refine_ls_R_factor_all 0.0852
_refine_ls_R_factor_gt 0.0503
_refine_ls_shift/su_max 0.000
_refine_ls_shift/su_mean 0.000
_refine_ls_structure_factor_coef Fsqd
_refine_ls_weighting_details 'w=1/[\s^2^(Fo^2^)+(0.0353P)^2^+13.8448P] where P=(Fo^2^+2Fc^2^)/3'
_refine_ls_weighting_scheme calc
_refine_ls_wR_factor_gt 0.1086
_refine_ls_wR_factor_ref 0.1192
_reflns_Friedel_coverage 0.000
_reflns_number_gt 7438
_reflns_number_total 10665
_reflns_threshold_expression 'I > 2\s(I)'
_cod_data_source_file c7dt04187j2.cif
_cod_data_source_block k13mkw37
_cod_depositor_comments 'Adding full bibliography for 7044955--7044965.cif.'
_cod_original_formula_sum 'C53 H36.50 B F20 N2 Ni0.50'
_cod_database_code 7044964
_shelxl_version_number 2014-3
_shelx_space_group_comment
;
The symmetry employed for this shelxl refinement is uniquely defined
by the following loop, which should always be used as a source of
symmetry information in preference to the above space-group names.
They are only intended as comments.
;
_shelx_estimated_absorpt_t_max 0.967
_shelx_estimated_absorpt_t_min 0.935
_olex2_refinement_description
;
1. Fixed Uiso
 At 1.2 times of:
  All C(H) groups, All C(H,H) groups
 At 1.5 times of:
  All C(H,H,H) groups
2. Others
 Fixed Sof: Ni1(0.5) H1(0.5)
3.a Secondary CH2 refined with riding coordinates:
 C2(H2A,H2B), C3(H3A,H3B), C4(H4A,H4B)
3.b Aromatic/amide H refined with riding coordinates:
 C1(H1), C7(H7), C9(H9), C16(H16), C18(H18), C24(H24), C25(H25), C26(H26),
 C27(H27), C28(H28)
3.c Idealised Me refined as rotating group:
 C11(H11A,H11B,H11C), C12(H12A,H12B,H12C), C13(H13A,H13B,H13C), C20(H20A,H20B,
 H20C), C21(H21A,H21B,H21C), C22(H22A,H22B,H22C), C29(H29A,H29B,H29C)
;
_olex2_submission_special_instructions 'No special instructions were received'

loop_
_space_group_symop_operation_xyz
'x, y, z'
'-x, y, -z+1/2'
'x+1/2, y+1/2, z'
'-x+1/2, y+1/2, -z+1/2'
'-x, -y, -z'
'x, -y, z-1/2'
'-x+1/2, -y+1/2, -z'
'x+1/2, -y+1/2, z-1/2'

loop_
_atom_site_label
_atom_site_type_symbol
_atom_site_fract_x
_atom_site_fract_y
_atom_site_fract_z
_atom_site_U_iso_or_equiv
_atom_site_adp_type
_atom_site_occupancy
_atom_site_site_symmetry_order
_atom_site_calc_flag
_atom_site_refinement_flags_posn
_atom_site_refinement_flags_occupancy
_atom_site_disorder_assembly
_atom_site_disorder_group
Ni1 Ni 0.15475(2) 0.05976(6) -0.12546(2) 0.02957(15) Uani 0.5 1 d . P A 1
F1 F 0.20330(4) 0.13742(14) 0.19843(4) 0.0353(3) Uani 1 1 d . . . .
F2 F 0.27851(4) 0.02846(14) 0.19230(5) 0.0404(4) Uani 1 1 d . . . .
F3 F 0.30854(4) -0.03294(13) 0.10798(5) 0.0405(4) Uani 1 1 d . . . .
F4 F 0.25779(4) 0.00657(15) 0.02941(5) 0.0438(4) Uani 1 1 d . . . .
F5 F 0.18020(4) 0.10116(14) 0.03480(5) 0.0358(3) Uani 1 1 d . . . .
F6 F 0.13288(4) -0.01651(14) 0.19330(5) 0.0364(3) Uani 1 1 d . . . .
F7 F 0.10568(5) -0.25974(14) 0.18821(6) 0.0480(4) Uani 1 1 d . . . .
F8 F 0.07641(5) -0.36164(14) 0.10549(6) 0.0522(4) Uani 1 1 d . . . .
F9 F 0.06852(5) -0.20536(16) 0.02909(6) 0.0525(4) Uani 1 1 d . . . .
F10 F 0.09273(5) 0.03935(15) 0.03354(5) 0.0417(4) Uani 1 1 d . . . .
F11 F 0.06240(4) 0.14404(14) 0.18252(5) 0.0367(3) Uani 1 1 d . . . .
F12 F 0.04568(5) 0.30398(16) 0.25091(5) 0.0505(4) Uani 1 1 d . . . .
F13 F 0.09680(5) 0.51011(16) 0.27216(6) 0.0544(4) Uani 1 1 d . . . .
F14 F 0.16714(5) 0.55081(14) 0.22243(5) 0.0437(4) Uani 1 1 d . . . .
F15 F 0.18512(4) 0.39138(13) 0.15387(5) 0.0362(3) Uani 1 1 d . . . .
F16 F 0.04954(4) 0.22199(15) 0.08902(5) 0.0443(4) Uani 1 1 d . . . .
F17 F 0.01866(4) 0.38685(17) 0.02546(6) 0.0552(5) Uani 1 1 d . . . .
F18 F 0.07204(5) 0.53736(15) -0.02327(5) 0.0501(4) Uani 1 1 d . . . .
F19 F 0.15698(5) 0.51986(14) -0.00478(5) 0.0444(4) Uani 1 1 d . . . .
F20 F 0.18919(4) 0.35530(13) 0.05818(5) 0.0345(3) Uani 1 1 d . . . .
N1 N 0.12462(6) -0.17254(19) -0.11824(7) 0.0289(4) Uani 1 1 d . . . .
N2 N 0.06593(6) -0.04203(19) -0.13248(7) 0.0289(4) Uani 1 1 d . . . .
C1 C 0.10749(7) -0.0566(2) -0.12634(8) 0.0258(5) Uani 1 1 d . . . .
H1 H 0.1254 0.0170 -0.1277 0.031 Uiso 0.5 1 calc R P A 2
C2 C 0.09947(8) -0.2912(2) -0.11290(9) 0.0361(6) Uani 1 1 d . . . .
H2A H 0.1137 -0.3484 -0.0893 0.043 Uiso 1 1 calc R . . .
H2B H 0.0970 -0.3387 -0.1428 0.043 Uiso 1 1 calc R . . .
C3 C 0.05574(8) -0.2540(3) -0.09786(9) 0.0379(6) Uani 1 1 d . . . .
H3A H 0.0373 -0.3315 -0.0983 0.046 Uiso 1 1 calc R . . .
H3B H 0.0580 -0.2202 -0.0657 0.046 Uiso 1 1 calc R . . .
C4 C 0.03621(8) -0.1519(2) -0.13000(10) 0.0377(6) Uani 1 1 d . . . .
H4A H 0.0304 -0.1889 -0.1614 0.045 Uiso 1 1 calc R . . .
H4B H 0.0090 -0.1219 -0.1181 0.045 Uiso 1 1 calc R . . .
C5 C 0.17046(7) -0.1783(2) -0.11429(8) 0.0259(5) Uani 1 1 d . . . .
C6 C 0.19108(7) -0.1714(2) -0.07004(8) 0.0270(5) Uani 1 1 d . . . .
C7 C 0.23509(7) -0.1769(2) -0.06720(8) 0.0303(5) Uani 1 1 d . . . .
H7 H 0.2497 -0.1712 -0.0376 0.036 Uiso 1 1 calc R . . .
C8 C 0.25853(7) -0.1906(2) -0.10681(9) 0.0315(5) Uani 1 1 d . . . .
C9 C 0.23680(7) -0.1984(2) -0.14974(9) 0.0321(5) Uani 1 1 d . . . .
H9 H 0.2525 -0.2080 -0.1768 0.038 Uiso 1 1 calc R . . .
C10 C 0.19274(7) -0.1926(2) -0.15467(8) 0.0298(5) Uani 1 1 d . . . .
C11 C 0.16624(8) -0.1571(3) -0.02717(8) 0.0363(6) Uani 1 1 d . . . .
H11A H 0.1859 -0.1499 0.0002 0.055 Uiso 1 1 calc GR . . .
H11B H 0.1480 -0.2331 -0.0239 0.055 Uiso 1 1 calc GR . . .
H11C H 0.1486 -0.0791 -0.0299 0.055 Uiso 1 1 calc GR . . .
C12 C 0.30629(8) -0.1993(3) -0.10274(11) 0.0452(7) Uani 1 1 d . . . .
H12A H 0.3169 -0.1532 -0.0748 0.068 Uiso 1 1 calc GR . . .
H12B H 0.3181 -0.1601 -0.1302 0.068 Uiso 1 1 calc GR . . .
H12C H 0.3149 -0.2904 -0.1006 0.068 Uiso 1 1 calc GR . . .
C13 C 0.17009(9) -0.2048(3) -0.20151(9) 0.0475(7) Uani 1 1 d . . . .
H13A H 0.1590 -0.1200 -0.2114 0.071 Uiso 1 1 calc GR . . .
H13B H 0.1465 -0.2661 -0.1997 0.071 Uiso 1 1 calc GR . . .
H13C H 0.1899 -0.2363 -0.2240 0.071 Uiso 1 1 calc GR . . .
C14 C 0.04863(7) 0.0862(2) -0.14148(8) 0.0294(5) Uani 1 1 d . . . .
C15 C 0.03457(7) 0.1589(3) -0.10473(8) 0.0343(6) Uani 1 1 d . . . .
C16 C 0.01884(8) 0.2824(3) -0.11419(9) 0.0376(6) Uani 1 1 d . . . .
H16 H 0.0090 0.3332 -0.0894 0.045 Uiso 1 1 calc R . . .
C17 C 0.01712(7) 0.3332(2) -0.15869(10) 0.0372(6) Uani 1 1 d . . . .
C18 C 0.03171(8) 0.2578(3) -0.19447(9) 0.0375(6) Uani 1 1 d . . . .
H18 H 0.0311 0.2926 -0.2250 0.045 Uiso 1 1 calc R . . .
C19 C 0.04713(7) 0.1328(2) -0.18705(8) 0.0321(5) Uani 1 1 d . . . .
C20 C 0.03687(11) 0.1061(3) -0.05583(9) 0.0571(8) Uani 1 1 d . . . .
H20A H 0.0205 0.0256 -0.0549 0.086 Uiso 1 1 calc GR . . .
H20B H 0.0251 0.1697 -0.0348 0.086 Uiso 1 1 calc GR . . .
H20C H 0.0665 0.0885 -0.0461 0.086 Uiso 1 1 calc GR . . .
C21 C -0.00083(9) 0.4668(3) -0.16908(12) 0.0516(8) Uani 1 1 d . . . .
H21A H -0.0081 0.5085 -0.1400 0.077 Uiso 1 1 calc GR . . .
H21B H -0.0264 0.4591 -0.1898 0.077 Uiso 1 1 calc GR . . .
H21C H 0.0204 0.5192 -0.1842 0.077 Uiso 1 1 calc GR . . .
C22 C 0.06208(10) 0.0529(3) -0.22668(9) 0.0486(7) Uani 1 1 d . . . .
H22A H 0.0554 0.0979 -0.2561 0.073 Uiso 1 1 calc GR . . .
H22B H 0.0478 -0.0314 -0.2270 0.073 Uiso 1 1 calc GR . . .
H22C H 0.0928 0.0400 -0.2227 0.073 Uiso 1 1 calc GR . . .
C23 C 0.19364(9) 0.1745(3) -0.16883(10) 0.0435(7) Uani 1 1 d . . . .
C24 C 0.21419(9) 0.1404(2) -0.12658(10) 0.0424(7) Uani 1 1 d . . . .
H24 H 0.2403 0.0944 -0.1266 0.051 Uiso 1 1 calc R . A .
C25 C 0.19751(10) 0.1721(3) -0.08479(11) 0.0488(7) Uani 1 1 d . . . .
H25 H 0.2121 0.1479 -0.0564 0.059 Uiso 1 1 calc R . A .
C26 C 0.15950(11) 0.2392(3) -0.08419(13) 0.0606(9) Uani 1 1 d . . . .
H26 H 0.1479 0.2610 -0.0555 0.073 Uiso 1 1 calc R . A .
C27 C 0.13862(10) 0.2741(3) -0.12569(16) 0.0646(10) Uani 1 1 d . . . .
H27 H 0.1126 0.3204 -0.1255 0.077 Uiso 1 1 calc R . A .
C28 C 0.15555(10) 0.2417(3) -0.16783(13) 0.0578(9) Uani 1 1 d . . . .
H28 H 0.1409 0.2657 -0.1962 0.069 Uiso 1 1 calc R . A .
C29 C 0.21249(12) 0.1419(4) -0.21442(12) 0.0700(10) Uani 1 1 d . . . .
H29A H 0.1896 0.1257 -0.2380 0.105 Uiso 1 1 calc GR . . .
H29B H 0.2302 0.0643 -0.2106 0.105 Uiso 1 1 calc GR . . .
H29C H 0.2299 0.2145 -0.2243 0.105 Uiso 1 1 calc GR . . .
C30 C 0.18716(7) 0.1276(2) 0.11672(8) 0.0257(5) Uani 1 1 d . . . .
C31 C 0.21469(7) 0.1050(2) 0.15520(8) 0.0278(5) Uani 1 1 d . . . .
C32 C 0.25439(7) 0.0496(2) 0.15305(8) 0.0294(5) Uani 1 1 d . . . .
C33 C 0.26951(7) 0.0170(2) 0.11094(9) 0.0302(5) Uani 1 1 d . . . .
C34 C 0.24392(7) 0.0377(2) 0.07150(9) 0.0307(5) Uani 1 1 d . . . .
C35 C 0.20414(7) 0.0893(2) 0.07540(8) 0.0281(5) Uani 1 1 d . . . .
C36 C 0.11360(7) 0.0280(2) 0.11425(8) 0.0260(5) Uani 1 1 d . . . .
C37 C 0.11552(7) -0.0571(2) 0.15172(8) 0.0293(5) Uani 1 1 d . . . .
C38 C 0.10235(7) -0.1845(2) 0.15006(9) 0.0338(6) Uani 1 1 d . . . .
C39 C 0.08688(8) -0.2355(2) 0.10868(10) 0.0371(6) Uani 1 1 d . . . .
C40 C 0.08375(8) -0.1567(3) 0.07005(9) 0.0367(6) Uani 1 1 d . . . .
C41 C 0.09685(7) -0.0292(2) 0.07389(8) 0.0311(5) Uani 1 1 d . . . .
C42 C 0.12588(7) 0.2567(2) 0.16473(8) 0.0266(5) Uani 1 1 d . . . .
C43 C 0.09019(7) 0.2422(2) 0.19083(8) 0.0307(5) Uani 1 1 d . . . .
C44 C 0.08042(8) 0.3254(3) 0.22645(9) 0.0360(6) Uani 1 1 d . . . .
C45 C 0.10592(8) 0.4299(3) 0.23705(9) 0.0364(6) Uani 1 1 d . . . .
C46 C 0.14110(8) 0.4498(2) 0.21241(8) 0.0334(6) Uani 1 1 d . . . .
C47 C 0.14999(7) 0.3640(2) 0.17740(8) 0.0298(5) Uani 1 1 d . . . .
C48 C 0.12115(7) 0.2740(2) 0.07631(8) 0.0263(5) Uani 1 1 d . . . .
C49 C 0.07804(7) 0.2927(2) 0.06615(8) 0.0316(5) Uani 1 1 d . . . .
C50 C 0.06084(7) 0.3776(3) 0.03351(9) 0.0359(6) Uani 1 1 d . . . .
C51 C 0.08770(8) 0.4542(2) 0.00917(9) 0.0344(6) Uani 1 1 d . . . .
C52 C 0.13044(7) 0.4440(2) 0.01863(8) 0.0307(5) Uani 1 1 d . . . .
C53 C 0.14649(7) 0.3564(2) 0.05153(8) 0.0278(5) Uani 1 1 d . . . .
B1 B 0.13700(8) 0.1725(3) 0.11817(9) 0.0264(6) Uani 1 1 d . . . .

loop_
_atom_site_aniso_label
_atom_site_aniso_U_11
_atom_site_aniso_U_22
_atom_site_aniso_U_33
_atom_site_aniso_U_23
_atom_site_aniso_U_13
_atom_site_aniso_U_12
Ni1 0.0236(3) 0.0240(3) 0.0412(4) 0.0029(3) 0.0023(3) -0.0029(2)
F1 0.0355(7) 0.0436(9) 0.0267(7) 0.0008(6) 0.0001(6) 0.0072(6)
F2 0.0335(8) 0.0406(8) 0.0460(9) 0.0062(7) -0.0102(6) 0.0052(6)
F3 0.0244(7) 0.0297(8) 0.0677(10) -0.0007(7) 0.0054(6) 0.0053(6)
F4 0.0378(8) 0.0505(9) 0.0440(9) -0.0144(7) 0.0122(7) 0.0046(7)
F5 0.0328(7) 0.0454(8) 0.0290(8) -0.0061(6) -0.0006(6) 0.0048(6)
F6 0.0396(8) 0.0391(8) 0.0301(8) 0.0078(6) -0.0005(6) 0.0021(6)
F7 0.0543(10) 0.0345(8) 0.0561(10) 0.0200(7) 0.0108(8) 0.0046(7)
F8 0.0504(10) 0.0265(8) 0.0809(12) -0.0038(8) 0.0158(8) -0.0067(7)
F9 0.0542(10) 0.0528(10) 0.0500(10) -0.0133(8) -0.0003(8) -0.0171(8)
F10 0.0481(9) 0.0470(9) 0.0292(8) 0.0044(7) -0.0058(6) -0.0084(7)
F11 0.0299(7) 0.0400(8) 0.0411(8) 0.0030(7) 0.0097(6) -0.0003(6)
F12 0.0466(9) 0.0576(10) 0.0495(10) 0.0017(8) 0.0248(7) 0.0125(8)
F13 0.0637(11) 0.0532(10) 0.0474(10) -0.0168(8) 0.0118(8) 0.0179(8)
F14 0.0479(9) 0.0357(8) 0.0467(9) -0.0091(7) -0.0061(7) 0.0036(7)
F15 0.0325(7) 0.0354(8) 0.0412(8) -0.0023(6) 0.0070(6) -0.0034(6)
F16 0.0243(7) 0.0540(10) 0.0554(10) 0.0282(8) 0.0086(6) 0.0025(7)
F17 0.0277(8) 0.0685(11) 0.0694(11) 0.0353(9) 0.0024(7) 0.0124(7)
F18 0.0473(9) 0.0503(10) 0.0531(10) 0.0301(8) 0.0058(7) 0.0140(7)
F19 0.0426(9) 0.0400(9) 0.0519(10) 0.0195(7) 0.0154(7) -0.0016(7)
F20 0.0253(7) 0.0378(8) 0.0408(8) 0.0066(6) 0.0051(6) -0.0030(6)
N1 0.0256(10) 0.0280(11) 0.0329(11) 0.0051(9) 0.0008(8) -0.0016(8)
N2 0.0216(10) 0.0307(11) 0.0344(11) 0.0063(9) 0.0023(8) -0.0020(8)
C1 0.0251(12) 0.0264(12) 0.0258(12) 0.0039(10) 0.0008(9) -0.0013(9)
C2 0.0362(14) 0.0286(13) 0.0434(15) 0.0072(11) 0.0010(11) -0.0043(11)
C3 0.0292(13) 0.0388(15) 0.0458(16) 0.0110(12) 0.0019(11) -0.0063(11)
C4 0.0267(13) 0.0378(15) 0.0483(16) 0.0102(12) -0.0017(11) -0.0090(11)
C5 0.0266(12) 0.0201(11) 0.0311(13) 0.0011(9) 0.0020(9) 0.0001(9)
C6 0.0331(13) 0.0187(11) 0.0292(13) 0.0006(9) 0.0023(10) 0.0026(9)
C7 0.0333(13) 0.0237(12) 0.0332(13) 0.0015(10) -0.0041(10) 0.0020(10)
C8 0.0263(12) 0.0224(12) 0.0460(15) 0.0007(11) 0.0035(11) 0.0009(9)
C9 0.0315(13) 0.0294(13) 0.0362(14) -0.0025(11) 0.0104(11) 0.0006(10)
C10 0.0342(13) 0.0248(12) 0.0304(13) -0.0002(10) 0.0029(10) -0.0024(10)
C11 0.0400(14) 0.0378(15) 0.0314(14) -0.0004(11) 0.0036(11) 0.0020(11)
C12 0.0301(14) 0.0440(16) 0.0612(19) 0.0027(14) 0.0012(12) 0.0038(12)
C13 0.0424(16) 0.069(2) 0.0309(15) -0.0048(14) 0.0017(12) -0.0109(14)
C14 0.0209(11) 0.0318(13) 0.0356(14) 0.0055(11) 0.0014(9) -0.0002(10)
C15 0.0275(12) 0.0437(15) 0.0314(14) 0.0055(11) -0.0019(10) 0.0059(11)
C16 0.0324(13) 0.0403(15) 0.0397(15) -0.0036(12) -0.0007(11) 0.0043(11)
C17 0.0268(13) 0.0334(14) 0.0509(17) 0.0072(12) -0.0017(11) -0.0012(11)
C18 0.0344(13) 0.0378(15) 0.0401(15) 0.0140(12) 0.0009(11) -0.0003(11)
C19 0.0278(12) 0.0363(14) 0.0322(14) 0.0072(11) 0.0020(10) -0.0016(10)
C20 0.071(2) 0.068(2) 0.0325(16) 0.0051(15) 0.0044(14) 0.0250(17)
C21 0.0454(16) 0.0375(16) 0.072(2) 0.0090(15) 0.0025(14) 0.0066(13)
C22 0.0592(18) 0.0522(18) 0.0352(15) 0.0076(13) 0.0101(13) 0.0090(14)
C23 0.0454(16) 0.0361(15) 0.0489(17) 0.0051(13) 0.0020(13) -0.0169(13)
C24 0.0402(15) 0.0276(14) 0.0592(19) 0.0011(13) 0.0003(13) -0.0031(11)
C25 0.0584(19) 0.0377(16) 0.0499(18) -0.0004(13) -0.0005(14) -0.0099(14)
C26 0.069(2) 0.0371(17) 0.078(2) -0.0184(17) 0.0276(19) -0.0177(16)
C27 0.0344(16) 0.0316(16) 0.129(4) 0.0023(19) 0.013(2) -0.0028(13)
C28 0.0468(18) 0.0413(17) 0.083(3) 0.0255(17) -0.0196(17) -0.0170(14)
C29 0.083(2) 0.069(2) 0.058(2) -0.0001(18) 0.0100(18) -0.029(2)
C30 0.0237(11) 0.0230(12) 0.0305(13) -0.0001(10) 0.0014(9) -0.0009(9)
C31 0.0298(12) 0.0258(12) 0.0279(13) 0.0008(10) 0.0036(10) 0.0016(10)
C32 0.0254(12) 0.0246(12) 0.0376(14) 0.0040(10) -0.0059(10) -0.0008(9)
C33 0.0209(11) 0.0204(12) 0.0496(16) -0.0003(11) 0.0040(10) 0.0018(9)
C34 0.0290(12) 0.0266(12) 0.0372(14) -0.0061(11) 0.0094(10) -0.0007(10)
C35 0.0269(12) 0.0269(12) 0.0304(13) -0.0021(10) 0.0007(10) -0.0011(9)
C36 0.0208(11) 0.0293(12) 0.0282(12) 0.0034(10) 0.0034(9) 0.0035(9)
C37 0.0271(12) 0.0307(13) 0.0306(13) 0.0028(10) 0.0045(10) 0.0035(10)
C38 0.0301(13) 0.0292(13) 0.0429(15) 0.0111(12) 0.0087(11) 0.0050(10)
C39 0.0293(13) 0.0257(13) 0.0573(18) -0.0022(12) 0.0121(12) -0.0021(10)
C40 0.0328(13) 0.0406(15) 0.0371(15) -0.0069(12) 0.0033(11) -0.0057(11)
C41 0.0291(12) 0.0334(13) 0.0309(13) 0.0055(11) 0.0029(10) -0.0012(10)
C42 0.0251(11) 0.0282(12) 0.0264(12) 0.0052(10) 0.0003(9) 0.0058(9)
C43 0.0285(12) 0.0311(13) 0.0326(13) 0.0059(11) 0.0015(10) 0.0058(10)
C44 0.0326(13) 0.0429(15) 0.0333(14) 0.0052(12) 0.0112(11) 0.0145(12)
C45 0.0438(15) 0.0351(14) 0.0304(14) -0.0034(11) 0.0030(11) 0.0179(12)
C46 0.0382(14) 0.0297(13) 0.0316(14) 0.0007(11) -0.0049(11) 0.0095(11)
C47 0.0275(12) 0.0325(13) 0.0293(13) 0.0046(10) 0.0018(10) 0.0063(10)
C48 0.0256(12) 0.0270(12) 0.0265(12) 0.0024(10) 0.0037(9) 0.0029(9)
C49 0.0297(13) 0.0321(13) 0.0337(14) 0.0124(11) 0.0086(10) 0.0011(10)
C50 0.0226(12) 0.0427(15) 0.0426(15) 0.0127(12) 0.0040(10) 0.0062(11)
C51 0.0387(14) 0.0316(14) 0.0331(14) 0.0126(11) 0.0044(11) 0.0091(11)
C52 0.0344(13) 0.0248(12) 0.0339(14) 0.0057(10) 0.0123(10) -0.0011(10)
C53 0.0238(12) 0.0293(13) 0.0307(13) 0.0007(10) 0.0046(9) 0.0025(9)
B1 0.0227(13) 0.0319(14) 0.0247(14) 0.0040(11) 0.0013(10) 0.0015(11)

loop_
_atom_type_symbol
_atom_type_description
_atom_type_scat_dispersion_real
_atom_type_scat_dispersion_imag
_atom_type_scat_source
C C 0.0033 0.0016 'International Tables Vol C Tables 4.2.6.8 and 6.1.1.4'
H H 0.0000 0.0000 'International Tables Vol C Tables 4.2.6.8 and 6.1.1.4'
B B 0.0013 0.0007 'International Tables Vol C Tables 4.2.6.8 and 6.1.1.4'
F F 0.0171 0.0103 'International Tables Vol C Tables 4.2.6.8 and 6.1.1.4'
N N 0.0061 0.0033 'International Tables Vol C Tables 4.2.6.8 and 6.1.1.4'
Ni Ni 0.3393 1.1124 'International Tables Vol C Tables 4.2.6.8 and 6.1.1.4'

loop_
_geom_angle_atom_site_label_1
_geom_angle_atom_site_label_2
_geom_angle_atom_site_label_3
_geom_angle
C1 Ni1 C23 143.63(10)
C1 Ni1 C24 164.94(11)
C1 Ni1 C25 146.62(11)
C1 Ni1 C26 124.51(11)
C1 Ni1 C27 115.96(10)
C1 Ni1 C28 123.36(10)
C23 Ni1 C26 79.95(12)
C23 Ni1 C27 66.18(12)
C23 Ni1 C28 36.80(12)
C24 Ni1 C23 38.64(11)
C24 Ni1 C25 38.81(11)
C24 Ni1 C26 68.32(12)
C24 Ni1 C27 79.00(11)
C24 Ni1 C28 67.38(11)
C25 Ni1 C23 69.47(11)
C25 Ni1 C26 37.55(12)
C25 Ni1 C27 66.36(13)
C25 Ni1 C28 79.34(12)
C26 Ni1 C27 35.97(13)
C26 Ni1 C28 65.57(14)
C28 Ni1 C27 35.93(13)
C1 N1 C2 123.50(19)
C1 N1 C5 116.52(18)
C5 N1 C2 119.98(18)
C1 N2 C4 122.3(2)
C1 N2 C14 119.27(18)
C14 N2 C4 118.46(18)
N1 C1 Ni1 104.72(15)
N1 C1 H1 119.4
N2 C1 Ni1 134.13(17)
N2 C1 N1 121.1(2)
N2 C1 H1 119.4
N1 C2 H2A 109.9
N1 C2 H2B 109.9
N1 C2 C3 108.8(2)
H2A C2 H2B 108.3
C3 C2 H2A 109.9
C3 C2 H2B 109.9
C2 C3 H3A 109.6
C2 C3 H3B 109.6
H3A C3 H3B 108.1
C4 C3 C2 110.4(2)
C4 C3 H3A 109.6
C4 C3 H3B 109.6
N2 C4 C3 109.02(19)
N2 C4 H4A 109.9
N2 C4 H4B 109.9
C3 C4 H4A 109.9
C3 C4 H4B 109.9
H4A C4 H4B 108.3
C6 C5 N1 119.0(2)
C10 C5 N1 118.9(2)
C10 C5 C6 122.2(2)
C5 C6 C11 121.0(2)
C7 C6 C5 117.8(2)
C7 C6 C11 121.2(2)
C6 C7 H7 119.1
C6 C7 C8 121.7(2)
C8 C7 H7 119.1
C7 C8 C12 120.7(2)
C9 C8 C7 118.4(2)
C9 C8 C12 120.8(2)
C8 C9 H9 118.8
C8 C9 C10 122.3(2)
C10 C9 H9 118.8
C5 C10 C13 121.4(2)
C9 C10 C5 117.5(2)
C9 C10 C13 121.0(2)
C6 C11 H11A 109.5
C6 C11 H11B 109.5
C6 C11 H11C 109.5
H11A C11 H11B 109.5
H11A C11 H11C 109.5
H11B C11 H11C 109.5
C8 C12 H12A 109.5
C8 C12 H12B 109.5
C8 C12 H12C 109.5
H12A C12 H12B 109.5
H12A C12 H12C 109.5
H12B C12 H12C 109.5
C10 C13 H13A 109.5
C10 C13 H13B 109.5
C10 C13 H13C 109.5
H13A C13 H13B 109.5
H13A C13 H13C 109.5
H13B C13 H13C 109.5
C15 C14 N2 119.3(2)
C15 C14 C19 122.2(2)
C19 C14 N2 118.5(2)
C14 C15 C16 118.1(2)
C14 C15 C20 121.0(2)
C16 C15 C20 120.9(2)
C15 C16 H16 119.1
C17 C16 C15 121.7(2)
C17 C16 H16 119.1
C16 C17 C18 118.4(2)
C16 C17 C21 121.7(3)
C18 C17 C21 119.9(2)
C17 C18 H18 118.9
C17 C18 C19 122.2(2)
C19 C18 H18 118.9
C14 C19 C22 121.8(2)
C18 C19 C14 117.3(2)
C18 C19 C22 120.9(2)
C15 C20 H20A 109.5
C15 C20 H20B 109.5
C15 C20 H20C 109.5
H20A C20 H20B 109.5
H20A C20 H20C 109.5
H20B C20 H20C 109.5
C17 C21 H21A 109.5
C17 C21 H21B 109.5
C17 C21 H21C 109.5
H21A C21 H21B 109.5
H21A C21 H21C 109.5
H21B C21 H21C 109.5
C19 C22 H22A 109.5
C19 C22 H22B 109.5
C19 C22 H22C 109.5
H22A C22 H22B 109.5
H22A C22 H22C 109.5
H22B C22 H22C 109.5
C24 C23 Ni1 66.88(15)
C24 C23 C29 121.2(3)
C28 C23 Ni1 75.11(17)
C28 C23 C24 118.1(3)
C28 C23 C29 120.7(3)
C29 C23 Ni1 130.2(2)
Ni1 C24 H24 126.0
C23 C24 Ni1 74.48(16)
C23 C24 H24 119.3
C25 C24 Ni1 72.08(17)
C25 C24 C23 121.5(3)
C25 C24 H24 119.3
Ni1 C25 H25 127.3
C24 C25 Ni1 69.11(16)
C24 C25 H25 120.0
C24 C25 C26 120.0(3)
C26 C25 Ni1 75.57(18)
C26 C25 H25 120.0
Ni1 C26 H26 130.7
C25 C26 Ni1 66.88(17)
C25 C26 H26 120.2
C27 C26 Ni1 74.73(19)
C27 C26 C25 119.6(3)
C27 C26 H26 120.2
Ni1 C27 H27 133.2
C26 C27 Ni1 69.30(18)
C26 C27 H27 119.9
C26 C27 C28 120.3(3)
C28 C27 Ni1 70.87(18)
C28 C27 H27 119.9
Ni1 C28 H28 132.0
C23 C28 Ni1 68.09(16)
C23 C28 C27 120.6(3)
C23 C28 H28 119.7
C27 C28 Ni1 73.20(18)
C27 C28 H28 119.7
C23 C29 H29A 109.5
C23 C29 H29B 109.5
C23 C29 H29C 109.5
H29A C29 H29B 109.5
H29A C29 H29C 109.5
H29B C29 H29C 109.5
C31 C30 B1 125.9(2)
C35 C30 C31 112.5(2)
C35 C30 B1 121.0(2)
F1 C31 C30 120.39(19)
F1 C31 C32 115.3(2)
C32 C31 C30 124.3(2)
F2 C32 C31 120.2(2)
F2 C32 C33 119.8(2)
C33 C32 C31 120.0(2)
F3 C33 C32 120.9(2)
F3 C33 C34 120.5(2)
C32 C33 C34 118.5(2)
F4 C34 C33 120.1(2)
F4 C34 C35 120.4(2)
C35 C34 C33 119.5(2)
F5 C35 C30 119.3(2)
F5 C35 C34 115.6(2)
C34 C35 C30 125.2(2)
C37 C36 B1 120.8(2)
C41 C36 C37 112.4(2)
C41 C36 B1 126.0(2)
F6 C37 C36 119.3(2)
F6 C37 C38 115.6(2)
C38 C37 C36 125.1(2)
F7 C38 C37 120.8(2)
F7 C38 C39 119.8(2)
C39 C38 C37 119.4(2)
F8 C39 C38 120.5(2)
F8 C39 C40 120.6(2)
C38 C39 C40 118.9(2)
F9 C40 C39 119.6(2)
F9 C40 C41 121.1(2)
C39 C40 C41 119.3(2)
F10 C41 C36 120.7(2)
F10 C41 C40 114.3(2)
C40 C41 C36 125.0(2)
C43 C42 B1 126.4(2)
C47 C42 C43 113.1(2)
C47 C42 B1 120.0(2)
F11 C43 C42 121.2(2)
F11 C43 C44 115.4(2)
C44 C43 C42 123.4(2)
F12 C44 C43 120.1(2)
F12 C44 C45 119.7(2)
C45 C44 C43 120.2(2)
F13 C45 C44 120.3(2)
F13 C45 C46 120.5(2)
C46 C45 C44 119.1(2)
F14 C46 C45 120.6(2)
F14 C46 C47 120.5(2)
C45 C46 C47 118.9(2)
F15 C47 C42 119.2(2)
F15 C47 C46 115.6(2)
C42 C47 C46 125.2(2)
C49 C48 B1 119.78(19)
C53 C48 C49 112.9(2)
C53 C48 B1 127.0(2)
F16 C49 C48 119.3(2)
F16 C49 C50 115.3(2)
C50 C49 C48 125.4(2)
F17 C50 C49 121.0(2)
F17 C50 C51 120.1(2)
C49 C50 C51 118.9(2)
F18 C51 C50 120.5(2)
F18 C51 C52 120.8(2)
C52 C51 C50 118.7(2)
F19 C52 C51 119.1(2)
F19 C52 C53 120.4(2)
C51 C52 C53 120.5(2)
F20 C53 C48 121.2(2)
F20 C53 C52 115.33(19)
C52 C53 C48 123.4(2)
C30 B1 C36 99.73(18)
C30 B1 C42 114.37(18)
C30 B1 C48 114.38(18)
C42 B1 C36 114.50(18)
C42 B1 C48 100.90(18)
C48 B1 C36 113.69(18)

loop_
_geom_bond_atom_site_label_1
_geom_bond_atom_site_label_2
_geom_bond_distance
Ni1 C1 1.914(2)
Ni1 C23 2.152(3)
Ni1 C24 2.054(3)
Ni1 C25 2.092(3)
Ni1 C26 2.202(3)
Ni1 C27 2.271(3)
Ni1 C28 2.241(3)
F1 C31 1.356(3)
F2 C32 1.348(3)
F3 C33 1.342(3)
F4 C34 1.349(3)
F5 C35 1.364(3)
F6 C37 1.357(3)
F7 C38 1.346(3)
F8 C39 1.346(3)
F9 C40 1.348(3)
F10 C41 1.361(3)
F11 C43 1.354(3)
F12 C44 1.352(3)
F13 C45 1.350(3)
F14 C46 1.349(3)
F15 C47 1.359(3)
F16 C49 1.356(3)
F17 C50 1.342(3)
F18 C51 1.344(3)
F19 C52 1.352(3)
F20 C53 1.351(3)
N1 C1 1.329(3)
N1 C2 1.472(3)
N1 C5 1.446(3)
N2 C1 1.323(3)
N2 C4 1.476(3)
N2 C14 1.451(3)
C1 H1 0.9500
C2 H2A 0.9900
C2 H2B 0.9900
C2 C3 1.517(3)
C3 H3A 0.9900
C3 H3B 0.9900
C3 C4 1.513(3)
C4 H4A 0.9900
C4 H4B 0.9900
C5 C6 1.403(3)
C5 C10 1.398(3)
C6 C7 1.388(3)
C6 C11 1.504(3)
C7 H7 0.9500
C7 C8 1.399(3)
C8 C9 1.385(3)
C8 C12 1.508(3)
C9 H9 0.9500
C9 C10 1.391(3)
C10 C13 1.499(3)
C11 H11A 0.9800
C11 H11B 0.9800
C11 H11C 0.9800
C12 H12A 0.9800
C12 H12B 0.9800
C12 H12C 0.9800
C13 H13A 0.9800
C13 H13B 0.9800
C13 H13C 0.9800
C14 C15 1.389(3)
C14 C19 1.397(3)
C15 C16 1.390(4)
C15 C20 1.509(4)
C16 H16 0.9500
C16 C17 1.384(4)
C17 C18 1.390(4)
C17 C21 1.515(4)
C18 H18 0.9500
C18 C19 1.391(3)
C19 C22 1.505(4)
C20 H20A 0.9800
C20 H20B 0.9800
C20 H20C 0.9800
C21 H21A 0.9800
C21 H21B 0.9800
C21 H21C 0.9800
C22 H22A 0.9800
C22 H22B 0.9800
C22 H22C 0.9800
C23 C24 1.394(4)
C23 C28 1.389(4)
C23 C29 1.508(4)
C24 H24 0.9500
C24 C25 1.378(4)
C25 H25 0.9500
C25 C26 1.386(5)
C26 H26 0.9500
C26 C27 1.383(5)
C27 H27 0.9500
C27 C28 1.392(5)
C28 H28 0.9500
C29 H29A 0.9800
C29 H29B 0.9800
C29 H29C 0.9800
C30 C31 1.392(3)
C30 C35 1.388(3)
C30 B1 1.651(3)
C31 C32 1.382(3)
C32 C33 1.368(3)
C33 C34 1.376(3)
C34 C35 1.374(3)
C36 C37 1.391(3)
C36 C41 1.384(3)
C36 B1 1.666(4)
C37 C38 1.379(3)
C38 C39 1.370(4)
C39 C40 1.378(4)
C40 C41 1.383(4)
C42 C43 1.394(3)
C42 C47 1.382(3)
C42 B1 1.652(3)
C43 C44 1.385(3)
C44 C45 1.371(4)
C45 C46 1.364(4)
C46 C47 1.383(3)
C48 C49 1.389(3)
C48 C53 1.389(3)
C48 B1 1.656(3)
C49 C50 1.376(3)
C50 C51 1.378(3)
C51 C52 1.366(3)
C52 C53 1.387(3)

loop_
_geom_torsion_atom_site_label_1
_geom_torsion_atom_site_label_2
_geom_torsion_atom_site_label_3
_geom_torsion_atom_site_label_4
_geom_torsion
Ni1 C23 C24 C25 -57.0(2)
Ni1 C23 C28 C27 53.1(3)
Ni1 C24 C25 C26 -58.1(2)
Ni1 C25 C26 C27 -55.2(3)
Ni1 C26 C27 C28 -51.2(3)
Ni1 C27 C28 C23 -50.8(2)
F1 C31 C32 F2 1.4(3)
F1 C31 C32 C33 -177.9(2)
F2 C32 C33 F3 -1.6(3)
F2 C32 C33 C34 179.0(2)
F3 C33 C34 F4 0.6(3)
F3 C33 C34 C35 -179.8(2)
F4 C34 C35 F5 2.4(3)
F4 C34 C35 C30 -178.3(2)
F6 C37 C38 F7 2.1(3)
F6 C37 C38 C39 -176.0(2)
F7 C38 C39 F8 -2.4(3)
F7 C38 C39 C40 -180.0(2)
F8 C39 C40 F9 2.6(4)
F8 C39 C40 C41 -176.6(2)
F9 C40 C41 F10 0.2(3)
F9 C40 C41 C36 -178.7(2)
F11 C43 C44 F12 1.5(3)
F11 C43 C44 C45 -178.5(2)
F12 C44 C45 F13 0.9(4)
F12 C44 C45 C46 179.4(2)
F13 C45 C46 F14 -0.6(4)
F13 C45 C46 C47 178.5(2)
F14 C46 C47 F15 -2.0(3)
F14 C46 C47 C42 179.1(2)
F16 C49 C50 F17 -0.5(4)
F16 C49 C50 C51 179.2(2)
F17 C50 C51 F18 -1.0(4)
F17 C50 C51 C52 179.0(2)
F18 C51 C52 F19 0.7(4)
F18 C51 C52 C53 -178.8(2)
F19 C52 C53 F20 0.9(3)
F19 C52 C53 C48 -178.9(2)
N1 C2 C3 C4 51.5(3)
N1 C5 C6 C7 -179.9(2)
N1 C5 C6 C11 -0.5(3)
N1 C5 C10 C9 -179.7(2)
N1 C5 C10 C13 -1.3(3)
N2 C14 C15 C16 178.9(2)
N2 C14 C15 C20 -0.3(4)
N2 C14 C19 C18 -177.9(2)
N2 C14 C19 C22 1.2(3)
C1 N1 C2 C3 -23.7(3)
C1 N1 C5 C6 94.6(3)
C1 N1 C5 C10 -86.4(3)
C1 N2 C4 C3 28.2(3)
C1 N2 C14 C15 -95.6(3)
C1 N2 C14 C19 83.8(3)
C2 N1 C1 Ni1 175.99(18)
C2 N1 C1 N2 -3.4(3)
C2 N1 C5 C6 -84.9(3)
C2 N1 C5 C10 94.1(3)
C2 C3 C4 N2 -53.9(3)
C4 N2 C1 Ni1 -178.23(19)
C4 N2 C1 N1 1.0(3)
C4 N2 C14 C15 83.8(3)
C4 N2 C14 C19 -96.9(3)
C5 N1 C1 Ni1 -3.5(2)
C5 N1 C1 N2 177.1(2)
C5 N1 C2 C3 155.8(2)
C5 C6 C7 C8 -0.9(3)
C6 C5 C10 C9 -0.8(3)
C6 C5 C10 C13 177.7(2)
C6 C7 C8 C9 0.2(3)
C6 C7 C8 C12 -178.6(2)
C7 C8 C9 C10 0.2(4)
C8 C9 C10 C5 0.1(3)
C8 C9 C10 C13 -178.4(2)
C10 C5 C6 C7 1.2(3)
C10 C5 C6 C11 -179.5(2)
C11 C6 C7 C8 179.8(2)
C12 C8 C9 C10 179.0(2)
C14 N2 C1 Ni1 1.1(3)
C14 N2 C1 N1 -179.7(2)
C14 N2 C4 C3 -151.1(2)
C14 C15 C16 C17 -0.2(4)
C15 C14 C19 C18 1.4(3)
C15 C14 C19 C22 -179.4(2)
C15 C16 C17 C18 -0.1(4)
C15 C16 C17 C21 178.8(2)
C16 C17 C18 C19 1.2(4)
C17 C18 C19 C14 -1.8(4)
C17 C18 C19 C22 179.1(2)
C19 C14 C15 C16 -0.5(4)
C19 C14 C15 C20 -179.6(2)
C20 C15 C16 C17 179.0(3)
C21 C17 C18 C19 -177.8(2)
C23 C24 C25 Ni1 58.2(2)
C23 C24 C25 C26 0.0(4)
C24 C23 C28 Ni1 -52.9(2)
C24 C23 C28 C27 0.2(4)
C24 C25 C26 Ni1 55.0(2)
C24 C25 C26 C27 -0.2(4)
C25 C26 C27 Ni1 51.5(2)
C25 C26 C27 C28 0.3(4)
C26 C27 C28 Ni1 50.5(3)
C26 C27 C28 C23 -0.3(4)
C28 C23 C24 Ni1 57.0(2)
C28 C23 C24 C25 0.0(4)
C29 C23 C24 Ni1 -124.2(3)
C29 C23 C24 C25 178.8(3)
C29 C23 C28 Ni1 128.3(3)
C29 C23 C28 C27 -178.6(3)
C30 C31 C32 F2 -178.4(2)
C30 C31 C32 C33 2.3(4)
C31 C30 C35 F5 177.7(2)
C31 C30 C35 C34 -1.6(3)
C31 C30 B1 C36 -94.4(3)
C31 C30 B1 C42 28.3(3)
C31 C30 B1 C48 143.9(2)
C31 C32 C33 F3 177.7(2)
C31 C32 C33 C34 -1.7(3)
C32 C33 C34 F4 -179.9(2)
C32 C33 C34 C35 -0.3(3)
C33 C34 C35 F5 -177.2(2)
C33 C34 C35 C30 2.1(4)
C35 C30 C31 F1 179.6(2)
C35 C30 C31 C32 -0.6(3)
C35 C30 B1 C36 75.5(2)
C35 C30 B1 C42 -161.8(2)
C35 C30 B1 C48 -46.1(3)
C36 C37 C38 F7 179.7(2)
C36 C37 C38 C39 1.6(4)
C37 C36 C41 F10 -179.67(19)
C37 C36 C41 C40 -0.8(3)
C37 C36 B1 C30 73.0(2)
C37 C36 B1 C42 -49.5(3)
C37 C36 B1 C48 -164.8(2)
C37 C38 C39 F8 175.7(2)
C37 C38 C39 C40 -1.9(4)
C38 C39 C40 F9 -179.9(2)
C38 C39 C40 C41 0.9(4)
C39 C40 C41 F10 179.4(2)
C39 C40 C41 C36 0.5(4)
C41 C36 C37 F6 177.30(19)
C41 C36 C37 C38 -0.2(3)
C41 C36 B1 C30 -96.1(2)
C41 C36 B1 C42 141.4(2)
C41 C36 B1 C48 26.1(3)
C42 C43 C44 F12 -178.7(2)
C42 C43 C44 C45 1.3(4)
C43 C42 C47 F15 -178.26(19)
C43 C42 C47 C46 0.7(3)
C43 C42 B1 C30 -137.5(2)
C43 C42 B1 C36 -23.3(3)
C43 C42 B1 C48 99.2(2)
C43 C44 C45 F13 -179.1(2)
C43 C44 C45 C46 -0.6(4)
C44 C45 C46 F14 -179.1(2)
C44 C45 C46 C47 0.0(4)
C45 C46 C47 F15 178.9(2)
C45 C46 C47 C42 -0.1(4)
C47 C42 C43 F11 178.51(19)
C47 C42 C43 C44 -1.3(3)
C47 C42 B1 C30 51.7(3)
C47 C42 B1 C36 165.90(19)
C47 C42 B1 C48 -71.6(2)
C48 C49 C50 F17 178.6(2)
C48 C49 C50 C51 -1.8(4)
C49 C48 C53 F20 177.6(2)
C49 C48 C53 C52 -2.6(3)
C49 C48 B1 C30 163.3(2)
C49 C48 B1 C36 49.6(3)
C49 C48 B1 C42 -73.5(3)
C49 C50 C51 F18 179.4(2)
C49 C50 C51 C52 -0.6(4)
C50 C51 C52 F19 -179.3(2)
C50 C51 C52 C53 1.2(4)
C51 C52 C53 F20 -179.6(2)
C51 C52 C53 C48 0.6(4)
C53 C48 C49 F16 -177.7(2)
C53 C48 C49 C50 3.3(4)
C53 C48 B1 C30 -23.5(3)
C53 C48 B1 C36 -137.1(2)
C53 C48 B1 C42 99.8(3)
B1 C30 C31 F1 -9.7(3)
B1 C30 C31 C32 170.0(2)
B1 C30 C35 F5 6.5(3)
B1 C30 C35 C34 -172.7(2)
B1 C36 C37 F6 6.8(3)
B1 C36 C37 C38 -170.7(2)
B1 C36 C41 F10 -9.8(3)
B1 C36 C41 C40 169.1(2)
B1 C42 C43 F11 7.2(3)
B1 C42 C43 C44 -172.6(2)
B1 C42 C47 F15 -6.3(3)
B1 C42 C47 C46 172.6(2)
B1 C48 C49 F16 -3.6(3)
B1 C48 C49 C50 177.4(2)
B1 C48 C53 F20 3.9(4)
B1 C48 C53 C52 -176.3(2)
